data_4307820
loop_
_publ_author_name
'Yaroslav E. Filinchuk'
'Klaus Yvon'
'Herman Emerich'

_publ_section_title
;
Tetrahedral D Atom Coordination of Nickel and Evidence for
Anti-isostructural Phase Transition in Orthorhombic Ce2Ni7D~4
;
_journal_name_full 'Inorganic Chemistry'
_journal_page_first 2914
_journal_page_last 2920
_journal_paper_doi 10.1021/ic062312u
_journal_volume 46
_journal_year 2007
_chemical_formula_sum 'Ce D2.8 Ni3'
_chemical_name_systematic ' ?'
_space_group_IT_number 62
_symmetry_cell_setting orthorhombic
_symmetry_space_group_name_Hall '-P 2n 2a'
_symmetry_space_group_name_H-M 'P m c n'
_cell_angle_alpha 90.00000
_cell_angle_beta 90.00000
_cell_angle_gamma 90.00000
_cell_formula_units_Z 12
_cell_length_a 4.8703(11)
_cell_length_b 8.5493(19)
_cell_length_c 21.607(3)
_cell_volume 899.7(3)
_computing_structure_refinement FULLPROF
_diffrn_radiation_type X-ray
_pd_instr_location ' ?'
_pd_meas_2theta_range_inc 0.004000
_pd_meas_2theta_range_max 43.48800
_pd_meas_2theta_range_min 0.34800
_pd_meas_number_of_points 0
_pd_proc_2theta_range_inc 0.004000
_pd_proc_2theta_range_max 43.4880
_pd_proc_2theta_range_min 0.3480
_pd_proc_ls_pref_orient_corr ' ?'
_pd_proc_ls_prof_R_factor 5.5042
_pd_proc_ls_prof_wR_expected 2.5378
_pd_proc_ls_prof_wR_factor 7.3975
_pd_proc_wavelength 0.520140
_pd_spec_mounting ' ?'
_refine_ls_number_parameters 55
_refine_ls_number_reflns 1740
_refine_ls_number_restraints 0
_refine_ls_R_I_factor 20.9714
_cod_data_source_file ic062312usi20061204_110149_2.cif
_cod_data_source_block 2_CeNi3D2.8_(own_str._type)
_cod_depositor_comments
;
The following automatic conversions were performed:
'_symmetry_cell_setting' value 'Orthorhombic' changed to 'orthorhombic'
according to '/home/saulius/struct/CIF-dictionaries/cif_core.dic'
dictionary named 'cif_core.dic' version 2.4.1 from 2010-06-29.

Automatic conversion script
Id: cif_fix_enum 1527 2010-12-29 10:47:43Z saulius 
;
_cod_database_code 4307820
_pd_proc_ls_prof_cr_factor 18.4465
_pd_proc_ls_prof_cwr_factor 17.7541
_pd_proc_ls_prof_cwr_expected 6.0908
_pd_proc_ls_prof_chi2 8.4965
_pd_proc_ls_prof_echi2 8.5445

loop_
_symmetry_equiv_pos_as_xyz
x,y,z
x+1/2,-y,-z
-x,y+1/2,-z+1/2
-x+1/2,-y+1/2,z+1/2
-x,-y,-z
-x+1/2,y,z
x,-y+1/2,z+1/2
x+1/2,y+1/2,-z+1/2

loop_
_atom_site_label
_atom_site_fract_x
_atom_site_fract_y
_atom_site_fract_z
_atom_site_U_iso_or_equiv
_atom_site_occupancy
_atom_site_adp_type
_atom_site_type_symbol
Ce1 0.25000 0.42472 0.24915 0.01470 1.00000 Uiso CE
Ce2 0.25000 0.38816 0.06044 0.03442 1.00000 Uiso CE
Ce3 0.25000 0.04824 0.92844 0.03127 1.00000 Uiso CE
Ni1 0.25000 0.74231 0.52960 0.03062 1.00000 Uiso NI
Ni2 0.25000 0.93428 0.34652 0.00961 1.00000 Uiso NI
Ni3 0.25000 0.74781 0.24386 0.00961 1.00000 Uiso NI
Ni4 0.25000 0.07117 0.25394 0.00961 1.00000 Uiso NI
Ni5 0.25000 0.94723 0.15644 0.00961 1.00000 Uiso NI
Ni6 0.01950 0.82100 0.83913 0.00961 1.00000 Uiso NI
Ni7 0.50043 0.18126 0.35222 0.00961 1.00000 Uiso NI
D1 0.25000 0.72600 0.88940 0.01900 1.00000 Uiso D
D2 0.25000 0.08000 0.11200 0.01900 1.00000 Uiso D
D3 0.25000 0.91600 0.49620 0.01900 1.00000 Uiso D
D4 0.25000 0.23300 0.64980 0.01900 1.00000 Uiso D
D5 -0.03000 0.16900 0.00940 0.01900 1.00000 Uiso D
D6 0.25000 0.77100 0.10070 0.01900 1.00000 Uiso D
D7 0.25000 0.97100 0.41800 0.01900 1.00000 Uiso D
D8 0.25000 0.47800 0.15140 0.01900 0.30000 Uiso D

loop_
_atom_type_symbol
_atom_type_scat_Cromer_Mann_a1
_atom_type_scat_Cromer_Mann_b1
_atom_type_scat_Cromer_Mann_a2
_atom_type_scat_Cromer_Mann_b2
_atom_type_scat_Cromer_Mann_a3
_atom_type_scat_Cromer_Mann_b3
_atom_type_scat_Cromer_Mann_a4
_atom_type_scat_Cromer_Mann_b4
_atom_type_scat_Cromer_Mann_c
_atom_type_scat_dispersion_real
_atom_type_scat_dispersion_imag
_atom_type_scat_source
d 0.49300 10.51090 0.32291 26.12570 0.14019 3.14236 0.04081 57.79970 0.00304 0.00000 0.00000 International_Tables_for_Crystallography_Vol.C(1991)_Tables_6.1.1.4_and_6.1.1.5

loop_
_geom_angle_atom_site_label_1
_geom_angle_atom_site_label_2
_geom_angle_atom_site_label_3
_geom_angle_site_symmetry_1
_geom_angle_site_symmetry_2
_geom_angle_site_symmetry_3
_geom_angle
_geom_angle_publ_flag
? ? ? ? ? ? ? ?

loop_
_geom_bond_atom_site_label_1
_geom_bond_atom_site_label_2
_geom_bond_site_symmetry_1
_geom_bond_site_symmetry_2
_geom_bond_distance
_geom_bond_publ_flag
? ? ? ? ? ?

loop_
_geom_contact_atom_site_label_1
_geom_contact_atom_site_label_2
_geom_contact_distance
_geom_contact_site_symmetry_1
_geom_contact_site_symmetry_2
_geom_contact_publ_flag
? ? ? ? ? ?

loop_
_geom_hbond_atom_site_label_D
_geom_hbond_atom_site_label_H
_geom_hbond_atom_site_label_A
_geom_hbond_site_symmetry_D
_geom_hbond_site_symmetry_H
_geom_hbond_site_symmetry_A
_geom_hbond_distance_DH
_geom_hbond_distance_HA
_geom_hbond_distance_DA
_geom_hbond_angle_DHA
_geom_hbond_publ_flag
? ? ? ? ? ? ? ? ? ? ?

loop_
_geom_torsion_atom_site_label_1
_geom_torsion_atom_site_label_2
_geom_torsion_atom_site_label_3
_geom_torsion_atom_site_label_4
_geom_torsion_site_symmetry_1
_geom_torsion_site_symmetry_2
_geom_torsion_site_symmetry_3
_geom_torsion_site_symmetry_4
_geom_torsion
_geom_torsion_publ_flag
? ? ? ? ? ? ? ? ? ?
